data_7154825
loop_
_publ_author_name
'Bykova, Tetiana'
'Al-Maharik, Nawaf'
'Slawin, Alexandra M. Z.'
'O'Hagan, David'

_publ_section_title
;
 Multicomponent reactions of methyl substituted all-cis
 tetrafluorocyclohexane aldehydes.
;
_journal_issue 3
_journal_name_full 'Organic &amp; biomolecular chemistry'
_journal_page_first 1117
_journal_page_last 1123
_journal_paper_doi 10.1039/c5ob02334c
_journal_volume 14
_journal_year 2016
_chemical_formula_moiety 'C8 H12 F4 O'
_chemical_formula_sum 'C8 H12 F4 O'
_chemical_formula_weight 200.18
_space_group_crystal_system monoclinic
_space_group_IT_number 14
_space_group_name_Hall '-P 2yn'
_space_group_name_H-M_alt 'P 1 21/n 1'
_symmetry_space_group_name_Hall '-P 2yn'
_symmetry_space_group_name_H-M 'P 1 21/n 1'
_atom_sites_solution_hydrogens geom
_atom_sites_solution_primary direct
_atom_sites_solution_secondary difmap
_audit_creation_date 2015-01-09
_audit_creation_method 'by CrystalStructure 4.1'
_audit_update_record
;
2015-11-12 deposited with the CCDC.
2015-11-30 downloaded from the CCDC.
;
_cell_angle_alpha 90.0000
_cell_angle_beta 106.98(2)
_cell_angle_gamma 90.0000
_cell_formula_units_Z 4
_cell_length_a 6.192(5)
_cell_length_b 13.935(9)
_cell_length_c 10.252(8)
_cell_measurement_reflns_used 566
_cell_measurement_temperature 125
_cell_measurement_theta_max 71.80
_cell_measurement_theta_min 24.10
_cell_volume 846.0(11)
_computing_cell_refinement 'CrystalClear-SM Expert 2.1 b32'
_computing_data_collection 'CrystalClear-SM Expert 2.1 b32 (Rigaku, 2014)'
_computing_data_reduction 'CrystalClear-SM Expert 2.1 b32'
_computing_molecular_graphics 'CrystalStructure 4.1'
_computing_publication_material 'CrystalStructure 4.1 (Rigaku, 2014)'
_computing_structure_refinement 'SHELXL2013 (Sheldrick, 2008)'
_computing_structure_solution 'SIR2011 (Burla, et al., 2012)'
_diffrn_ambient_temperature 125
_diffrn_detector_area_resol_mean 5.814
_diffrn_measured_fraction_theta_full 0.998
_diffrn_measured_fraction_theta_max 0.991
_diffrn_measurement_device_type 'Rigaku XtaLAB P200'
_diffrn_measurement_method \w
_diffrn_radiation_type 'Cu K\a'
_diffrn_radiation_wavelength 1.54187
_diffrn_reflns_av_R_equivalents 0.1355
_diffrn_reflns_laue_measured_fraction_full 0.998
_diffrn_reflns_laue_measured_fraction_max 0.991
_diffrn_reflns_limit_h_max 7
_diffrn_reflns_limit_h_min -7
_diffrn_reflns_limit_k_max 16
_diffrn_reflns_limit_k_min -16
_diffrn_reflns_limit_l_max 11
_diffrn_reflns_limit_l_min -12
_diffrn_reflns_number 9216
_diffrn_reflns_point_group_measured_fraction_full 0.998
_diffrn_reflns_point_group_measured_fraction_max 0.991
_diffrn_reflns_theta_full 67.000
_diffrn_reflns_theta_max 68.923
_diffrn_reflns_theta_min 5.517
_diffrn_standards_number 0
_exptl_absorpt_coefficient_mu 1.431
_exptl_absorpt_correction_T_max 0.986
_exptl_absorpt_correction_T_min 0.436
_exptl_absorpt_correction_type multi-scan
_exptl_absorpt_process_details 'REQAB (Rigaku, 1998)'
_exptl_crystal_colour colorless
_exptl_crystal_density_diffrn 1.571
_exptl_crystal_density_method 'not measured'
_exptl_crystal_description prism
_exptl_crystal_F_000 416.00
_exptl_crystal_size_max 0.120
_exptl_crystal_size_mid 0.020
_exptl_crystal_size_min 0.010
_refine_diff_density_max 0.23
_refine_diff_density_min -0.38
_refine_ls_extinction_method none
_refine_ls_goodness_of_fit_ref 0.969
_refine_ls_hydrogen_treatment mixed
_refine_ls_number_parameters 123
_refine_ls_number_reflns 1562
_refine_ls_number_restraints 1
_refine_ls_R_factor_all 0.0672
_refine_ls_R_factor_gt 0.0595
_refine_ls_shift/su_max 0.000
_refine_ls_structure_factor_coef Fsqd
_refine_ls_weighting_details 'w = 1/[\s^2^(Fo^2^)+(0.1009P)^2^] where P=(Fo^2^+2Fc^2^)/3'
_refine_ls_weighting_scheme calc
_refine_ls_wR_factor_gt 0.1484
_refine_ls_wR_factor_ref 0.1562
_reflns_number_gt 1225
_reflns_number_total 1562
_reflns_threshold_expression F^2^>2.0\s(F^2^)
_cod_data_source_file c5ob02334c2.cif
_cod_data_source_block 13a
_cod_depositor_comments 'Adding full bibliography for 7154823--7154832.cif.'
_cod_database_code 7154825

loop_
_space_group_symop_id
_space_group_symop_operation_xyz
1 +X,+Y,+Z
2 1/2-X,1/2+Y,1/2-Z
3 -X,-Y,-Z
4 1/2+X,1/2-Y,1/2+Z

loop_
_atom_site_label
_atom_site_type_symbol
_atom_site_fract_x
_atom_site_fract_y
_atom_site_fract_z
_atom_site_U_iso_or_equiv
_atom_site_adp_type
_atom_site_occupancy
_atom_site_site_symmetry_order
_atom_site_calc_flag
_atom_site_refinement_flags_posn
_atom_site_refinement_flags_adp
F2 F 0.23459(19) 0.13282(9) 0.89435(11) 0.0379(4) Uani 1 1 d . .
F3 F 0.13605(19) 0.27238(9) 0.69939(12) 0.0406(4) Uani 1 1 d . .
F5 F 0.4153(2) 0.24684(10) 0.51863(11) 0.0431(4) Uani 1 1 d . .
F6 F 0.7024(2) 0.09573(10) 0.59972(12) 0.0463(4) Uani 1 1 d . .
O8 O 0.7729(3) 0.02874(13) 0.92848(16) 0.0502(5) Uani 1 1 d D .
C1 C 0.4678(3) 0.10146(14) 0.74871(18) 0.0316(5) Uani 1 1 d . .
C2 C 0.4131(3) 0.17146(15) 0.85046(18) 0.0302(5) Uani 1 1 d . .
H2 H 0.5494 0.1755 0.9319 0.036 Uiso 1 1 calc R U
C3 C 0.3490(3) 0.27260(15) 0.80076(19) 0.0332(5) Uani 1 1 d . .
H3 H 0.3374 0.3126 0.8794 0.040 Uiso 1 1 calc R U
C4 C 0.5234(3) 0.31710(15) 0.7419(2) 0.0351(5) Uani 1 1 d . .
H4A H 0.6592 0.3335 0.8176 0.042 Uiso 1 1 calc R U
H4B H 0.4617 0.3776 0.6950 0.042 Uiso 1 1 calc R U
C5 C 0.5925(3) 0.25228(16) 0.64207(19) 0.0340(5) Uani 1 1 d . .
H5 H 0.7283 0.2805 0.6226 0.041 Uiso 1 1 calc R U
C6 C 0.6509(3) 0.15241(15) 0.69955(19) 0.0325(5) Uani 1 1 d . .
H6 H 0.7901 0.1572 0.7789 0.039 Uiso 1 1 calc R U
C7 C 0.2578(4) 0.07262(17) 0.6316(2) 0.0405(6) Uani 1 1 d . .
H7A H 0.3046 0.0340 0.5647 0.049 Uiso 1 1 calc R U
H7B H 0.1803 0.1305 0.5873 0.049 Uiso 1 1 calc R U
H7C H 0.1552 0.0350 0.6684 0.049 Uiso 1 1 calc R U
C8 C 0.5680(4) 0.00890(16) 0.8232(2) 0.0399(5) Uani 1 1 d . .
H8A H 0.4575 -0.0210 0.8638 0.048 Uiso 1 1 calc R U
H8B H 0.5989 -0.0370 0.7572 0.048 Uiso 1 1 calc R U
H8O H 0.802(7) -0.0279(17) 0.987(3) 0.102(12) Uiso 1 1 d D .

loop_
_atom_site_aniso_label
_atom_site_aniso_U_11
_atom_site_aniso_U_22
_atom_site_aniso_U_33
_atom_site_aniso_U_23
_atom_site_aniso_U_13
_atom_site_aniso_U_12
F2 0.0359(7) 0.0450(8) 0.0366(7) 0.0031(5) 0.0165(5) -0.0010(5)
F3 0.0264(7) 0.0505(8) 0.0407(7) 0.0066(5) 0.0032(5) 0.0056(5)
F5 0.0343(8) 0.0664(9) 0.0219(6) 0.0082(5) -0.0022(5) -0.0009(6)
F6 0.0449(8) 0.0589(9) 0.0408(7) -0.0088(6) 0.0214(6) 0.0033(6)
O8 0.0365(9) 0.0555(11) 0.0515(10) 0.0173(8) 0.0016(7) 0.0025(7)
C1 0.0294(11) 0.0369(11) 0.0278(10) -0.0015(8) 0.0073(8) 0.0000(8)
C2 0.0263(10) 0.0395(12) 0.0243(9) 0.0030(8) 0.0068(8) -0.0020(8)
C3 0.0305(11) 0.0388(12) 0.0268(10) -0.0009(8) 0.0029(8) 0.0020(8)
C4 0.0313(11) 0.0393(11) 0.0315(10) 0.0045(9) 0.0043(9) -0.0016(9)
C5 0.0235(10) 0.0522(13) 0.0211(10) 0.0051(8) -0.0016(8) -0.0016(9)
C6 0.0277(11) 0.0446(12) 0.0250(10) -0.0030(8) 0.0073(8) 0.0026(8)
C7 0.0328(11) 0.0516(14) 0.0341(11) -0.0102(10) 0.0052(9) -0.0064(9)
C8 0.0357(12) 0.0390(12) 0.0440(12) 0.0008(9) 0.0101(10) 0.0029(9)

loop_
_atom_type_symbol
_atom_type_description
_atom_type_scat_dispersion_real
_atom_type_scat_dispersion_imag
_atom_type_scat_source
C C 0.0181 0.0091
;
International Tables for Crystallography
(Vol. C, Tables 4.2.6.8 and 6.1.1.4)
;
H H 0.0000 0.0000
;
International Tables for Crystallography
(Vol. C, Table 6.1.1.4)
;
F F 0.0727 0.0534
;
International Tables for Crystallography
(Vol. C, Tables 4.2.6.8 and 6.1.1.4)
;
O O 0.0492 0.0322
;
International Tables for Crystallography
(Vol. C, Tables 4.2.6.8 and 6.1.1.4)
;

loop_
_geom_angle_atom_site_label_1
_geom_angle_atom_site_label_2
_geom_angle_atom_site_label_3
_geom_angle
C8 O8 H8O 106(2)
C8 C1 C2 109.43(16)
C8 C1 C6 108.72(17)
C2 C1 C6 104.98(16)
C8 C1 C7 107.14(17)
C2 C1 C7 113.01(17)
C6 C1 C7 113.48(16)
F2 C2 C3 108.00(16)
F2 C2 C1 108.77(16)
C3 C2 C1 116.82(16)
F2 C2 H2 107.6
C3 C2 H2 107.6
C1 C2 H2 107.6
F3 C3 C2 109.92(16)
F3 C3 C4 109.08(16)
C2 C3 C4 111.62(17)
F3 C3 H3 108.7
C2 C3 H3 108.7
C4 C3 H3 108.7
C3 C4 C5 113.52(18)
C3 C4 H4A 108.9
C5 C4 H4A 108.9
C3 C4 H4B 108.9
C5 C4 H4B 108.9
H4A C4 H4B 107.7
F5 C5 C6 109.51(16)
F5 C5 C4 109.73(17)
C6 C5 C4 111.53(16)
F5 C5 H5 108.7
C6 C5 H5 108.7
C4 C5 H5 108.7
F6 C6 C5 108.27(16)
F6 C6 C1 108.96(17)
C5 C6 C1 115.84(17)
F6 C6 H6 107.8
C5 C6 H6 107.8
C1 C6 H6 107.8
C1 C7 H7A 109.5
C1 C7 H7B 109.5
H7A C7 H7B 109.5
C1 C7 H7C 109.5
H7A C7 H7C 109.5
H7B C7 H7C 109.5
O8 C8 C1 110.68(18)
O8 C8 H8A 109.5
C1 C8 H8A 109.5
O8 C8 H8B 109.5
C1 C8 H8B 109.5
H8A C8 H8B 108.1

loop_
_geom_bond_atom_site_label_1
_geom_bond_atom_site_label_2
_geom_bond_distance
F2 C2 1.416(2)
F3 C3 1.421(2)
F5 C5 1.414(2)
F6 C6 1.401(2)
O8 C8 1.432(3)
O8 H8O 0.979(5)
C1 C8 1.535(3)
C1 C2 1.536(3)
C1 C6 1.542(3)
C1 C7 1.544(3)
C2 C3 1.512(3)
C2 H2 1.0000
C3 C4 1.515(3)
C3 H3 1.0000
C4 C5 1.518(3)
C4 H4A 0.9900
C4 H4B 0.9900
C5 C6 1.513(3)
C5 H5 1.0000
C6 H6 1.0000
C7 H7A 0.9800
C7 H7B 0.9800
C7 H7C 0.9800
C8 H8A 0.9900
C8 H8B 0.9900

loop_
_geom_torsion_atom_site_label_1
_geom_torsion_atom_site_label_2
_geom_torsion_atom_site_label_3
_geom_torsion_atom_site_label_4
_geom_torsion
C8 C1 C2 F2 -67.3(2)
C6 C1 C2 F2 176.21(14)
C7 C1 C2 F2 52.0(2)
C8 C1 C2 C3 170.23(16)
C6 C1 C2 C3 53.7(2)
C7 C1 C2 C3 -70.5(2)
F2 C2 C3 F3 -54.61(19)
C1 C2 C3 F3 68.3(2)
F2 C2 C3 C4 -175.79(15)
C1 C2 C3 C4 -52.9(2)
F3 C3 C4 C5 -73.9(2)
C2 C3 C4 C5 47.8(2)
C3 C4 C5 F5 72.7(2)
C3 C4 C5 C6 -48.9(2)
F5 C5 C6 F6 55.6(2)
C4 C5 C6 F6 177.24(16)
F5 C5 C6 C1 -67.1(2)
C4 C5 C6 C1 54.6(2)
C8 C1 C6 F6 66.3(2)
C2 C1 C6 F6 -176.65(14)
C7 C1 C6 F6 -52.8(2)
C8 C1 C6 C5 -171.34(16)
C2 C1 C6 C5 -54.3(2)
C7 C1 C6 C5 69.6(2)
C2 C1 C8 O8 -60.9(2)
C6 C1 C8 O8 53.2(2)
C7 C1 C8 O8 176.24(16)
